data_7231389
loop_
_publ_author_name
'Bayu, Asep'
'Yoshida, Akihiro'
'Karnjanakom, Surachai'
'Kusakabe, Katsuki'
'Hao, Xiaogang'
'Prakoso, Tirto'
'Abudula, Abuliti'
'Guan, Guoqing'

_publ_section_title
;
 Catalytic conversion of biomass derivatives to lactic acid with increased
 selectivity in an aqueous tin(ii) chloride/choline chloride system
;
_journal_issue 17
_journal_name_full 'Green Chemistry'
_journal_page_first 4112
_journal_paper_doi 10.1039/C8GC01022F
_journal_volume 20
_journal_year 2018
_chemical_formula_sum 'C15 H45 Cl9 N3 O4.5 Sn3'
_chemical_formula_weight 1014.66
_chemical_name_systematic 'Choline trichlorostanate'
_chemical_properties_physical Air-sensitive,Oxygen-sensitive
_space_group_crystal_system monoclinic
_space_group_IT_number 9
_space_group_name_Hall 'C -2yc'
_space_group_name_H-M_alt 'C 1 c 1'
_symmetry_space_group_name_Hall 'C -2yc'
_symmetry_space_group_name_H-M 'C 1 c 1'
_atom_sites_solution_hydrogens geom
_audit_creation_method SHELXL-2017/1
_audit_update_record
;
2018-06-26 deposited with the CCDC.
2018-08-16 downloaded from the CCDC.
;
_cell_angle_alpha 90
_cell_angle_beta 95.25
_cell_angle_gamma 90
_cell_formula_units_Z 4
_cell_length_a 15.459
_cell_length_b 9.190
_cell_length_c 23.790
_cell_measurement_reflns_used 13123
_cell_measurement_temperature 123(2)
_cell_measurement_theta_max 54.96
_cell_measurement_theta_min 6.04
_cell_volume 3365.624
_computing_structure_refinement 'SHELXL-2017/1 (Sheldrick, 2017)'
_computing_structure_solution 'SHELXT 2014/5 (Sheldrick, 2014)'
_diffrn_ambient_temperature 123(2)
_diffrn_measured_fraction_theta_full 0.995
_diffrn_measured_fraction_theta_max 0.988
_diffrn_measurement_device_type Imaging
_diffrn_radiation_type MoK\a
_diffrn_radiation_wavelength 0.71075
_diffrn_reflns_av_R_equivalents 0.1523
_diffrn_reflns_av_unetI/netI 0.1452
_diffrn_reflns_Laue_measured_fraction_full 0.995
_diffrn_reflns_Laue_measured_fraction_max 0.988
_diffrn_reflns_limit_h_max 19
_diffrn_reflns_limit_h_min -19
_diffrn_reflns_limit_k_max 11
_diffrn_reflns_limit_k_min -11
_diffrn_reflns_limit_l_max 30
_diffrn_reflns_limit_l_min -30
_diffrn_reflns_number 14376
_diffrn_reflns_point_group_measured_fraction_full 0.893
_diffrn_reflns_point_group_measured_fraction_max 0.870
_diffrn_reflns_theta_full 25.242
_diffrn_reflns_theta_max 27.471
_diffrn_reflns_theta_min 3.021
_exptl_absorpt_coefficient_mu 2.952
_exptl_crystal_colour Chlorless
_exptl_crystal_density_diffrn 2.002
_exptl_crystal_description Block
_exptl_crystal_F_000 1980
_refine_diff_density_max 6.225
_refine_diff_density_min -2.397
_refine_diff_density_rms 0.370
_refine_ls_abs_structure_details
;
 Flack x determined using 1790 quotients [(I+)-(I-)]/[(I+)+(I-)]
 (Parsons, Flack and Wagner, Acta Cryst. B69 (2013) 249-259).
;
_refine_ls_abs_structure_Flack 0.06(4)
_refine_ls_extinction_method none
_refine_ls_goodness_of_fit_ref 1.022
_refine_ls_hydrogen_treatment constr
_refine_ls_matrix_type full
_refine_ls_number_parameters 322
_refine_ls_number_reflns 6717
_refine_ls_number_restraints 2
_refine_ls_restrained_S_all 1.021
_refine_ls_R_factor_all 0.1029
_refine_ls_R_factor_gt 0.0904
_refine_ls_shift/su_max 0.175
_refine_ls_shift/su_mean 0.006
_refine_ls_structure_factor_coef Fsqd
_refine_ls_weighting_details 'w=1/[\s^2^(Fo^2^)+(0.1021P)^2^+136.7866P] where P=(Fo^2^+2Fc^2^)/3'
_refine_ls_weighting_scheme calc
_refine_ls_wR_factor_gt 0.2148
_refine_ls_wR_factor_ref 0.2223
_reflns_Friedel_coverage 0.760
_reflns_Friedel_fraction_full 0.792
_reflns_Friedel_fraction_max 0.752
_reflns_number_gt 5790
_reflns_number_total 6717
_reflns_threshold_expression 'I > 2\s(I)'
_cod_data_source_file c8gc01022f2.cif
_cod_data_source_block num33_a
_cod_depositor_comments 'Adding full bibliography for 7231389.cif.'
_cod_original_cell_volume 3365.6
_cod_original_formula_sum 'C15 H45 Cl9 N3 O4.50 Sn3'
_cod_database_code 7231389
_shelx_shelxl_version_number 2017/1
_shelx_space_group_comment
;
The symmetry employed for this shelxl refinement is uniquely defined
by the following loop, which should always be used as a source of
symmetry information in preference to the above space-group names.
They are only intended as comments.
;

loop_
_space_group_symop_operation_xyz
'x, y, z'
'x, -y, z+1/2'
'x+1/2, y+1/2, z'
'x+1/2, -y+1/2, z+1/2'

loop_
_atom_site_label
_atom_site_type_symbol
_atom_site_fract_x
_atom_site_fract_y
_atom_site_fract_z
_atom_site_U_iso_or_equiv
_atom_site_adp_type
_atom_site_occupancy
_atom_site_site_symmetry_order
_atom_site_calc_flag
_atom_site_refinement_flags_posn
_atom_site_refinement_flags_adp
_atom_site_refinement_flags_occupancy
Sn1 Sn 0.53018(10) 0.75233(17) 0.43401(7) 0.0224(3) Uani 1 1 d . . .
Sn2 Sn 0.60563(9) 0.69943(17) 0.60611(6) 0.0239(4) Uani 1 1 d . . .
Sn3 Sn 0.48969(9) 0.80818(18) 0.25534(6) 0.0255(4) Uani 1 1 d . . .
Cl32 Cl 0.6229(4) 0.8270(6) 0.3232(2) 0.0270(11) Uani 1 1 d . . .
Cl21 Cl 0.6424(4) 0.9193(6) 0.5516(2) 0.0245(10) Uani 1 1 d . . .
Cl33 Cl 0.5442(4) 0.5888(6) 0.2069(2) 0.0292(12) Uani 1 1 d . . .
Cl13 Cl 0.4699(4) 0.5533(6) 0.3712(2) 0.0307(12) Uani 1 1 d . . .
Cl23 Cl 0.6488(4) 0.5300(6) 0.5303(2) 0.0278(11) Uani 1 1 d . . .
Cl12 Cl 0.4212(4) 0.6899(6) 0.5088(2) 0.0279(11) Uani 1 1 d . . .
Cl11 Cl 0.4236(4) 0.9326(6) 0.3889(2) 0.0281(11) Uani 1 1 d . . .
Cl22 Cl 0.7555(4) 0.6838(6) 0.6573(2) 0.0295(12) Uani 1 1 d . . .
Cl31 Cl 0.5552(4) 0.9810(6) 0.1889(2) 0.0309(12) Uani 1 1 d . . .
N1 N 0.9221(12) 0.718(2) 0.5267(7) 0.021(4) Uani 1 1 d . . .
N3 N 0.6809(14) 1.291(2) 0.3350(10) 0.030(5) Uani 1 1 d . . .
N2 N 0.8033(13) 0.789(2) 0.1657(8) 0.026(4) Uani 1 1 d . . .
O2 O 0.8812(14) 0.704(2) 0.2916(8) 0.038(4) Uani 1 1 d . . .
H214 H 0.863705 0.631800 0.272245 0.057 Uiso 1 1 calc R U .
O1 O 0.8371(14) 0.781(2) 0.4028(7) 0.035(4) Uani 1 1 d . . .
H114 H 0.799300 0.792730 0.375486 0.053 Uiso 1 1 calc R U .
O3 O 0.7699(12) 1.066(2) 0.4214(8) 0.040(4) Uani 1 1 d . . .
H314 H 0.812980 1.112516 0.436038 0.060 Uiso 1 1 calc R U .
C12 C 0.9108(15) 0.558(3) 0.5404(10) 0.028(5) Uani 1 1 d . . .
H104 H 0.907174 0.500995 0.505406 0.042 Uiso 1 1 calc R U .
H106 H 0.857433 0.544714 0.559051 0.042 Uiso 1 1 calc R U .
H105 H 0.960696 0.524651 0.565528 0.042 Uiso 1 1 calc R U .
C11 C 0.9547(17) 0.793(3) 0.5805(10) 0.030(5) Uani 1 1 d . . .
H103 H 0.908223 0.797211 0.605831 0.045 Uiso 1 1 calc R U .
H101 H 0.973147 0.892308 0.572132 0.045 Uiso 1 1 calc R U .
H102 H 1.004187 0.738992 0.598760 0.045 Uiso 1 1 calc R U .
C31 C 0.696(2) 1.443(3) 0.3139(11) 0.039(6) Uani 1 1 d . . .
H301 H 0.758025 1.464850 0.318336 0.059 Uiso 1 1 calc R U .
H302 H 0.664603 1.512848 0.335736 0.059 Uiso 1 1 calc R U .
H303 H 0.674272 1.449647 0.273941 0.059 Uiso 1 1 calc R U .
C24 C 0.7682(17) 0.800(3) 0.2222(10) 0.032(5) Uani 1 1 d . . .
H210 H 0.738797 0.707391 0.229829 0.038 Uiso 1 1 calc R U .
H211 H 0.723751 0.877966 0.220549 0.038 Uiso 1 1 calc R U .
C14 C 0.8375(16) 0.783(2) 0.5051(9) 0.026(5) Uani 1 1 d . . .
H110 H 0.845287 0.889511 0.501934 0.031 Uiso 1 1 calc R U .
H111 H 0.795642 0.766292 0.533584 0.031 Uiso 1 1 calc R U .
C35 C 0.6921(17) 1.148(3) 0.4270(9) 0.030(5) Uani 1 1 d . . .
H313 H 0.686019 1.165490 0.467507 0.036 Uiso 1 1 calc R U .
H312 H 0.641211 1.090909 0.411360 0.036 Uiso 1 1 calc R U .
C13 C 0.9917(17) 0.733(3) 0.4866(9) 0.030(5) Uani 1 1 d . . .
H107 H 0.997341 0.835865 0.476110 0.044 Uiso 1 1 calc R U .
H109 H 0.975902 0.675472 0.452614 0.044 Uiso 1 1 calc R U .
H108 H 1.047171 0.698566 0.505005 0.044 Uiso 1 1 calc R U .
C23 C 0.8771(15) 0.687(3) 0.1657(11) 0.033(5) Uani 1 1 d . . .
H208 H 0.923869 0.718265 0.193629 0.049 Uiso 1 1 calc R U .
H209 H 0.898440 0.685255 0.128150 0.049 Uiso 1 1 calc R U .
H207 H 0.857811 0.589095 0.175273 0.049 Uiso 1 1 calc R U .
C34 C 0.6935(18) 1.292(3) 0.3967(9) 0.031(5) Uani 1 1 d . . .
H310 H 0.647838 1.354207 0.410667 0.037 Uiso 1 1 calc R U .
H311 H 0.750012 1.339010 0.407910 0.037 Uiso 1 1 calc R U .
C15 C 0.7976(16) 0.727(3) 0.4493(9) 0.030(5) Uani 1 1 d . . .
H113 H 0.801261 0.619944 0.449267 0.036 Uiso 1 1 calc R U .
H112 H 0.735339 0.754316 0.445097 0.036 Uiso 1 1 calc R U .
C21 C 0.7316(19) 0.736(3) 0.1248(11) 0.038(6) Uani 1 1 d . . .
H203 H 0.748412 0.745748 0.086251 0.057 Uiso 1 1 calc R U .
H201 H 0.678947 0.792799 0.128751 0.057 Uiso 1 1 calc R U .
H202 H 0.720174 0.632971 0.132461 0.057 Uiso 1 1 calc R U .
C33 C 0.7427(17) 1.192(3) 0.3088(10) 0.031(5) Uani 1 1 d . . .
H307 H 0.726814 1.091021 0.315287 0.047 Uiso 1 1 calc R U .
H308 H 0.801894 1.210433 0.325838 0.047 Uiso 1 1 calc R U .
H309 H 0.739994 1.211125 0.268114 0.047 Uiso 1 1 calc R U .
C25 C 0.8352(15) 0.831(3) 0.2709(9) 0.035(6) Uani 1 1 d . . .
H212 H 0.877402 0.903134 0.258596 0.042 Uiso 1 1 calc R U .
H213 H 0.806024 0.875757 0.302047 0.042 Uiso 1 1 calc R U .
C22 C 0.8316(19) 0.934(3) 0.1458(11) 0.037(6) Uani 1 1 d . . .
H205 H 0.841237 0.927497 0.105694 0.055 Uiso 1 1 calc R U .
H206 H 0.885651 0.962554 0.167629 0.055 Uiso 1 1 calc R U .
H204 H 0.786431 1.006209 0.150839 0.055 Uiso 1 1 calc R U .
C32 C 0.5892(17) 1.249(3) 0.3118(14) 0.039(6) Uani 1 1 d . . .
H305 H 0.547544 1.318358 0.325509 0.058 Uiso 1 1 calc R U .
H306 H 0.576083 1.151049 0.324551 0.058 Uiso 1 1 calc R U .
H304 H 0.584836 1.251669 0.270462 0.058 Uiso 1 1 calc R U .
O4 O 0.503(12) 0.806(19) 0.353(7) 0.23(6) Uiso 0.5 1 d . . P
O5 O 0.516(8) 0.763(11) 0.521(4) 0.14(3) Uiso 0.5 1 d . . P
O6 O 0.596(10) 0.716(15) 0.699(5) 0.19(5) Uiso 0.5 1 d . . P

loop_
_atom_site_aniso_label
_atom_site_aniso_U_11
_atom_site_aniso_U_22
_atom_site_aniso_U_33
_atom_site_aniso_U_23
_atom_site_aniso_U_13
_atom_site_aniso_U_12
Sn1 0.0259(8) 0.0222(7) 0.0188(6) 0.0014(5) 0.0005(5) -0.0005(7)
Sn2 0.0254(8) 0.0245(8) 0.0220(8) 0.0015(6) 0.0030(5) 0.0000(7)
Sn3 0.0258(8) 0.0305(9) 0.0199(7) -0.0006(6) 0.0017(5) 0.0004(7)
Cl32 0.028(3) 0.028(3) 0.025(3) 0.0006(19) 0.0021(19) -0.004(2)
Cl21 0.029(3) 0.020(2) 0.025(2) 0.0029(18) 0.0053(18) 0.002(2)
Cl33 0.040(3) 0.028(3) 0.018(2) -0.0051(19) -0.005(2) 0.004(2)
Cl13 0.034(3) 0.026(3) 0.033(3) -0.008(2) 0.007(2) -0.005(2)
Cl23 0.035(3) 0.021(3) 0.027(3) -0.0005(19) 0.002(2) 0.001(2)
Cl12 0.030(3) 0.026(3) 0.029(3) 0.0018(19) 0.007(2) 0.003(2)
Cl11 0.035(3) 0.026(3) 0.023(3) 0.0002(19) 0.0028(19) 0.010(2)
Cl22 0.032(3) 0.029(3) 0.027(3) 0.000(2) -0.001(2) -0.001(2)
Cl31 0.038(3) 0.029(3) 0.026(3) 0.007(2) 0.002(2) 0.006(3)
N1 0.016(9) 0.031(10) 0.015(9) -0.011(7) -0.003(6) -0.005(8)
N3 0.022(11) 0.020(10) 0.047(13) -0.005(8) 0.000(8) -0.010(8)
N2 0.025(10) 0.021(10) 0.031(12) -0.003(7) 0.002(8) -0.005(9)
O2 0.044(11) 0.039(11) 0.031(10) -0.001(7) 0.003(7) 0.010(9)
O1 0.047(11) 0.037(10) 0.021(9) 0.005(7) -0.001(7) 0.004(9)
O3 0.033(10) 0.030(10) 0.055(11) 0.014(8) -0.006(8) -0.001(8)
C12 0.019(11) 0.020(11) 0.044(14) -0.003(9) 0.001(9) 0.004(9)
C11 0.034(14) 0.031(13) 0.025(12) 0.001(9) 0.000(9) -0.003(11)
C31 0.044(15) 0.030(14) 0.041(15) 0.010(11) -0.010(11) -0.005(12)
C24 0.028(13) 0.039(14) 0.029(13) -0.006(10) 0.002(9) 0.004(11)
C14 0.032(12) 0.020(11) 0.027(11) 0.012(8) 0.005(8) 0.017(10)
C35 0.036(13) 0.039(13) 0.016(10) 0.012(9) 0.005(8) -0.006(11)
C13 0.038(14) 0.032(13) 0.019(11) -0.002(8) 0.002(9) -0.012(11)
C23 0.017(11) 0.038(15) 0.044(15) -0.006(10) 0.005(9) 0.003(10)
C34 0.042(15) 0.028(12) 0.024(12) -0.005(9) 0.012(9) 0.018(11)
C15 0.027(12) 0.043(15) 0.020(11) 0.004(9) -0.001(8) -0.002(11)
C21 0.041(15) 0.040(15) 0.029(14) 0.000(10) -0.016(11) -0.002(12)
C33 0.029(12) 0.039(14) 0.027(12) 0.004(9) 0.003(9) 0.006(11)
C25 0.031(14) 0.064(19) 0.009(10) -0.004(10) -0.003(8) -0.002(12)
C22 0.045(15) 0.026(13) 0.039(14) 0.010(10) -0.002(10) -0.007(12)
C32 0.017(12) 0.028(14) 0.07(2) -0.001(11) -0.009(11) 0.008(10)

loop_
_atom_type_symbol
_atom_type_description
_atom_type_scat_dispersion_real
_atom_type_scat_dispersion_imag
_atom_type_scat_source
Sn Sn -0.6537 1.4246 'International Tables Vol C Tables 4.2.6.8 and 6.1.1.4'
Cl Cl 0.1484 0.1585 'International Tables Vol C Tables 4.2.6.8 and 6.1.1.4'
C C 0.0033 0.0016 'International Tables Vol C Tables 4.2.6.8 and 6.1.1.4'
H H 0.0000 0.0000 'International Tables Vol C Tables 4.2.6.8 and 6.1.1.4'
N N 0.0061 0.0033 'International Tables Vol C Tables 4.2.6.8 and 6.1.1.4'
O O 0.0106 0.0060 'International Tables Vol C Tables 4.2.6.8 and 6.1.1.4'

loop_
_geom_angle_atom_site_label_1
_geom_angle_atom_site_label_2
_geom_angle_atom_site_label_3
_geom_angle
O4 Sn1 O5 155(6)
O4 Sn1 Cl13 64(5)
O5 Sn1 Cl13 124(3)
O4 Sn1 Cl11 50(5)
O5 Sn1 Cl11 106(3)
Cl13 Sn1 Cl11 91.9(2)
O4 Sn1 Cl12 128(6)
O5 Sn1 Cl12 38(3)
Cl13 Sn1 Cl12 91.05(19)
Cl11 Sn1 Cl12 89.84(19)
O6 Sn2 O5 137(5)
O6 Sn2 Cl21 120(4)
O5 Sn2 Cl21 61(3)
O6 Sn2 Cl23 143(3)
O5 Sn2 Cl23 73(2)
Cl21 Sn2 Cl23 92.34(18)
O6 Sn2 Cl22 71(4)
O5 Sn2 Cl22 148(3)
Cl21 Sn2 Cl22 93.10(19)
Cl23 Sn2 Cl22 91.08(19)
O4 Sn3 Cl32 50(5)
O4 Sn3 Cl33 117(4)
Cl32 Sn3 Cl33 93.48(19)
O4 Sn3 Cl31 129(5)
Cl32 Sn3 Cl31 90.38(19)
Cl33 Sn3 Cl31 92.7(2)
O4 Cl32 Sn3 60(5)
O5 Cl12 Sn1 53(3)
O4 Cl11 Sn1 51(5)
C14 N1 C11 109.2(18)
C14 N1 C13 113.7(18)
C11 N1 C13 107.1(17)
C14 N1 C12 110.3(17)
C11 N1 C12 107.3(18)
C13 N1 C12 109.0(18)
C34 N3 C33 112.8(19)
C34 N3 C31 109(2)
C33 N3 C31 108(2)
C34 N3 C32 113(2)
C33 N3 C32 108(2)
C31 N3 C32 106(2)
C23 N2 C22 109(2)
C23 N2 C21 108.4(19)
C22 N2 C21 108(2)
C23 N2 C24 112.6(19)
C22 N2 C24 112(2)
C21 N2 C24 107(2)
C25 O2 H214 109.5
C15 O1 H114 109.5
C35 O3 H314 109.5
N1 C12 H104 109.5
N1 C12 H106 109.5
H104 C12 H106 109.5
N1 C12 H105 109.5
H104 C12 H105 109.5
H106 C12 H105 109.5
N1 C11 H103 109.5
N1 C11 H101 109.5
H103 C11 H101 109.5
N1 C11 H102 109.5
H103 C11 H102 109.5
H101 C11 H102 109.5
N3 C31 H301 109.5
N3 C31 H302 109.5
H301 C31 H302 109.5
N3 C31 H303 109.5
H301 C31 H303 109.5
H302 C31 H303 109.5
N2 C24 C25 115(2)
N2 C24 H210 108.5
C25 C24 H210 108.5
N2 C24 H211 108.5
C25 C24 H211 108.5
H210 C24 H211 107.5
N1 C14 C15 116.6(19)
N1 C14 H110 108.1
C15 C14 H110 108.1
N1 C14 H111 108.2
C15 C14 H111 108.2
H110 C14 H111 107.3
O3 C35 C34 111.6(19)
O3 C35 H313 109.3
C34 C35 H313 109.3
O3 C35 H312 109.3
C34 C35 H312 109.3
H313 C35 H312 108.0
N1 C13 H107 109.5
N1 C13 H109 109.5
H107 C13 H109 109.5
N1 C13 H108 109.5
H107 C13 H108 109.5
H109 C13 H108 109.5
N2 C23 H208 109.5
N2 C23 H209 109.5
H208 C23 H209 109.5
N2 C23 H207 109.5
H208 C23 H207 109.5
H209 C23 H207 109.5
N3 C34 C35 118(2)
N3 C34 H310 107.8
C35 C34 H310 107.8
N3 C34 H311 107.8
C35 C34 H311 107.8
H310 C34 H311 107.1
O1 C15 C14 114(2)
O1 C15 H113 108.8
C14 C15 H113 108.8
O1 C15 H112 108.8
C14 C15 H112 108.8
H113 C15 H112 107.7
N2 C21 H203 109.5
N2 C21 H201 109.5
H203 C21 H201 109.5
N2 C21 H202 109.5
H203 C21 H202 109.5
H201 C21 H202 109.5
N3 C33 H307 109.5
N3 C33 H308 109.5
H307 C33 H308 109.5
N3 C33 H309 109.5
H307 C33 H309 109.5
H308 C33 H309 109.5
O2 C25 C24 113(2)
O2 C25 H212 109.0
C24 C25 H212 109.0
O2 C25 H213 108.9
C24 C25 H213 109.0
H212 C25 H213 107.8
N2 C22 H205 109.5
N2 C22 H206 109.5
H205 C22 H206 109.5
N2 C22 H204 109.5
H205 C22 H204 109.5
H206 C22 H204 109.5
N3 C32 H305 109.5
N3 C32 H306 109.5
H305 C32 H306 109.5
N3 C32 H304 109.5
H305 C32 H304 109.5
H306 C32 H304 109.5
Cl11 O4 Cl32 136(10)
Cl11 O4 Sn1 79(6)
Cl32 O4 Sn1 104(8)
Cl11 O4 Sn3 116(8)
Cl32 O4 Sn3 70(5)
Sn1 O4 Sn3 165(9)
Cl12 O5 Sn1 89(5)
Cl12 O5 Sn2 119(5)
Sn1 O5 Sn2 136(5)

loop_
_geom_bond_atom_site_label_1
_geom_bond_atom_site_label_2
_geom_bond_distance
Sn1 O4 2.00(16)
Sn1 O5 2.09(10)
Sn1 Cl13 2.489(6)
Sn1 Cl11 2.508(6)
Sn1 Cl12 2.624(6)
Sn2 O6 2.25(13)
Sn2 O5 2.42(10)
Sn2 Cl21 2.494(5)
Sn2 Cl23 2.518(6)
Sn2 Cl22 2.520(6)
Sn3 O4 2.31(16)
Sn3 Cl32 2.503(6)
Sn3 Cl33 2.505(6)
Sn3 Cl31 2.517(6)
Cl32 O4 2.05(19)
Cl12 O5 1.62(12)
Cl11 O4 1.95(18)
N1 C14 1.48(3)
N1 C11 1.50(3)
N1 C13 1.51(3)
N1 C12 1.52(3)
N3 C34 1.46(3)
N3 C33 1.50(3)
N3 C31 1.50(3)
N3 C32 1.52(3)
N2 C23 1.48(3)
N2 C22 1.49(3)
N2 C21 1.49(3)
N2 C24 1.50(3)
O2 C25 1.43(3)
O2 H214 0.8400
O1 C15 1.40(3)
O1 H114 0.8400
O3 C35 1.44(3)
O3 H314 0.8400
C12 H104 0.9800
C12 H106 0.9800
C12 H105 0.9800
C11 H103 0.9800
C11 H101 0.9800
C11 H102 0.9800
C31 H301 0.9800
C31 H302 0.9800
C31 H303 0.9800
C24 C25 1.51(3)
C24 H210 0.9900
C24 H211 0.9900
C14 C15 1.50(3)
C14 H110 0.9900
C14 H111 0.9900
C35 C34 1.51(3)
C35 H313 0.9900
C35 H312 0.9900
C13 H107 0.9800
C13 H109 0.9800
C13 H108 0.9800
C23 H208 0.9800
C23 H209 0.9800
C23 H207 0.9800
C34 H310 0.9900
C34 H311 0.9900
C15 H113 0.9900
C15 H112 0.9900
C21 H203 0.9800
C21 H201 0.9800
C21 H202 0.9800
C33 H307 0.9800
C33 H308 0.9800
C33 H309 0.9800
C25 H212 0.9900
C25 H213 0.9900
C22 H205 0.9800
C22 H206 0.9800
C22 H204 0.9800
C32 H305 0.9800
C32 H306 0.9800
C32 H304 0.9800

loop_
_geom_torsion_atom_site_label_1
_geom_torsion_atom_site_label_2
_geom_torsion_atom_site_label_3
_geom_torsion_atom_site_label_4
_geom_torsion
C23 N2 C24 C25 52(3)
C22 N2 C24 C25 -70(3)
C21 N2 C24 C25 171(2)
C11 N1 C14 C15 176(2)
C13 N1 C14 C15 57(3)
C12 N1 C14 C15 -66(2)
C33 N3 C34 C35 -54(3)
C31 N3 C34 C35 -173(2)
C32 N3 C34 C35 69(3)
O3 C35 C34 N3 74(3)
N1 C14 C15 O1 -76(3)
N2 C24 C25 O2 -82(3)
Sn1 Cl12 O5 Sn2 -144(7)
